data_7239484
loop_
_publ_author_name
'Katagiri, Hiroshi'
'Tanaka, Shinya'
'Ohkubo, Kazuya'
'Akahira, Yuki'
'Morohashi, Naoya'
'Iki, Nobukiho'
'Hattori, Tetsutaro'
'Miyano, Sotaro'

_publ_section_title
;
 Regioselective synthesis of 1,2- and 1,3-diaminothiacalix[4]arenes via
 nucleophilic aromatic substitution and their X-ray structures
;
_journal_issue 19
_journal_name_full 'RSC Advances'
_journal_page_first 9608
_journal_paper_doi 10.1039/c3ra47718e
_journal_volume 4
_journal_year 2014
_chemical_absolute_configuration ' ?'
_chemical_formula_sum 'C42 H53 N3 O2 S4'
_chemical_formula_weight 760.11
_space_group_IT_number 130
_space_group_name_Hall '-P 4a 2ac'
_space_group_name_H-M_alt 'P 4/n c c :2'
_symmetry_cell_setting tetragonal
_symmetry_space_group_name_H-M 'P 4/n c c :2'
_atom_sites_solution_hydrogens geom
_atom_sites_solution_primary direct
_atom_sites_solution_secondary difmap
_audit_creation_method SHELXL-97
_cell_angle_alpha 90.00
_cell_angle_beta 90.00
_cell_angle_gamma 90.00
_cell_formula_units_Z 4
_cell_length_a 15.3887(16)
_cell_length_b 15.3887(16)
_cell_length_c 17.563(3)
_cell_measurement_reflns_used 3362
_cell_measurement_temperature 173(2)
_cell_measurement_theta_max 21.90
_cell_measurement_theta_min 2.65
_cell_volume 4159.1(9)
_computing_cell_refinement 'Bruker SMART'
_computing_data_collection 'Bruker APEXII'
_computing_data_reduction 'Bruker SAINT'
_computing_molecular_graphics 'Yadokari-XG 2009 (Wakita Nemoto et al., 2009)'
_computing_structure_refinement 'SHELXL-97 (Sheldrick, 1997)'
_computing_structure_solution 'SHELXS-97 (Sheldrick, 2008)'
_diffrn_ambient_temperature 173(2)
_diffrn_detector_area_resol_mean 8.333
_diffrn_measured_fraction_theta_full 1.000
_diffrn_measured_fraction_theta_max 1.000
_diffrn_measurement_device_type 'Bruker APEX-II CCD''
_diffrn_measurement_method '\f and \w scans'
_diffrn_radiation_monochromator 'Bruker Helios multilayered confocal mirror'
_diffrn_radiation_source 'Bruker TXS fine-focus rotating anode'
_diffrn_radiation_type MoK\a
_diffrn_radiation_wavelength 0.71073
_diffrn_reflns_av_R_equivalents 0.0937
_diffrn_reflns_av_sigmaI/netI 0.0416
_diffrn_reflns_limit_h_max 19
_diffrn_reflns_limit_h_min -13
_diffrn_reflns_limit_k_max 19
_diffrn_reflns_limit_k_min -18
_diffrn_reflns_limit_l_max 22
_diffrn_reflns_limit_l_min -22
_diffrn_reflns_number 21688
_diffrn_reflns_theta_full 27.49
_diffrn_reflns_theta_max 27.49
_diffrn_reflns_theta_min 1.87
_exptl_absorpt_coefficient_mu 0.266
_exptl_absorpt_correction_T_max 0.7456
_exptl_absorpt_correction_T_min 0.6023
_exptl_absorpt_correction_type empirical
_exptl_absorpt_process_details 'phi and omega scans'
_exptl_crystal_colour colorless
_exptl_crystal_density_diffrn 1.214
_exptl_crystal_density_method 'not measured'
_exptl_crystal_description prism
_exptl_crystal_F_000 1624
_exptl_crystal_size_max 0.1
_exptl_crystal_size_mid 0.05
_exptl_crystal_size_min 0.05
_refine_diff_density_max 0.491
_refine_diff_density_min -0.470
_refine_diff_density_rms 0.065
_refine_ls_extinction_method none
_refine_ls_goodness_of_fit_ref 1.102
_refine_ls_hydrogen_treatment mixed
_refine_ls_matrix_type full
_refine_ls_number_parameters 159
_refine_ls_number_reflns 2396
_refine_ls_number_restraints 175
_refine_ls_restrained_S_all 1.134
_refine_ls_R_factor_all 0.1247
_refine_ls_R_factor_gt 0.0769
_refine_ls_shift/su_max 0.000
_refine_ls_shift/su_mean 0.000
_refine_ls_structure_factor_coef Fsqd
_refine_ls_weighting_details 'calc w=1/[\s^2^(Fo^2^)+(0.1084P)^2^+4.7899P] where P=(Fo^2^+2Fc^2^)/3'
_refine_ls_weighting_scheme calc
_refine_ls_wR_factor_gt 0.2036
_refine_ls_wR_factor_ref 0.2528
_reflns_number_gt 1447
_reflns_number_total 2396
_reflns_threshold_expression >2sigma(I)
_cod_data_source_file c3ra47718e.txt
_cod_data_source_block 5c_MeCN
_cod_depositor_comments
;
The following automatic conversions were performed:

data item '_symmetry_cell_setting' value 'Tetragonal' was changed to
'tetragonal' in accordance with the
/home/saulius/struct/COD-crude-data/automatic-downloads/DataCite-retrospective/RSC/depositions/lib/dictionaries/cif_core.dic
dictionary named 'cif_core.dic' version 2.4.2 last updated on
2011-04-26.

Automatic conversion script
Id: cif_fix_values 6909 2019-04-08 15:41:33Z antanas 
;
_cod_original_cell_volume 4159.2(9)
_cod_original_sg_symbol_H-M P4/ncc
_cod_database_code 7239484

loop_
_symmetry_equiv_pos_as_xyz
'x, y, z'
'-x+1/2, -y+1/2, z'
'x+1/2, -y, -z+1/2'
'-x, y+1/2, -z+1/2'
'-y, -x, -z+1/2'
'y+1/2, x+1/2, -z+1/2'
'y, -x+1/2, z'
'-y+1/2, x, z'
'-x, -y, -z'
'x-1/2, y-1/2, -z'
'-x-1/2, y, z-1/2'
'x, -y-1/2, z-1/2'
'y, x, z-1/2'
'-y-1/2, -x-1/2, z-1/2'
'-y, x-1/2, -z'
'y-1/2, -x, -z'

loop_
_atom_site_label
_atom_site_type_symbol
_atom_site_fract_x
_atom_site_fract_y
_atom_site_fract_z
_atom_site_U_iso_or_equiv
_atom_site_adp_type
_atom_site_occupancy
_atom_site_symmetry_multiplicity
_atom_site_calc_flag
_atom_site_refinement_flags
_atom_site_disorder_assembly
_atom_site_disorder_group
C1 C 0.2673(3) 0.0682(3) 0.3417(2) 0.0533(10) Uani 1 1 d U . .
C2 C 0.3469(2) 0.0552(2) 0.3041(2) 0.0504(10) Uani 1 1 d D B .
C3 C 0.3491(3) 0.0172(3) 0.2338(3) 0.0629(12) Uani 1 1 d . . .
H19 H 0.4027 0.0101 0.2101 0.075 Uiso 1 1 calc R B .
C4 C 0.2749(3) -0.0113(3) 0.1962(3) 0.0669(13) Uani 1 1 d . A .
C5 C 0.1970(3) -0.0002(3) 0.2351(3) 0.0596(11) Uani 1 1 d . . .
H20 H 0.1460 -0.0199 0.2125 0.072 Uiso 1 1 calc R B .
C6 C 0.1918(2) 0.0383(2) 0.3048(2) 0.0506(10) Uani 1 1 d D B .
C7 C 0.2787(3) -0.0545(4) 0.1181(4) 0.1001(17) Uani 1 1 d DU . .
C8A C 0.3278(8) -0.1424(6) 0.1294(9) 0.106(3) Uani 0.50 1 d PDU A 1
H1 H 0.3315 -0.1723 0.0816 0.159 Uiso 0.50 1 calc PR A 1
H2 H 0.2967 -0.1777 0.1653 0.159 Uiso 0.50 1 calc PR A 1
H3 H 0.3852 -0.1312 0.1483 0.159 Uiso 0.50 1 calc PR A 1
C8B C 0.2795(14) -0.1533(6) 0.1305(12) 0.148(5) Uani 0.50 1 d PDU A 2
H4 H 0.2829 -0.1822 0.0821 0.222 Uiso 0.50 1 calc PR A 2
H5 H 0.2272 -0.1705 0.1562 0.222 Uiso 0.50 1 calc PR A 2
H6 H 0.3290 -0.1689 0.1608 0.222 Uiso 0.50 1 calc PR A 2
C9A C 0.1916(7) -0.0896(11) 0.0888(9) 0.117(4) Uani 0.50 1 d PDU A 1
H7 H 0.2002 -0.1172 0.0403 0.176 Uiso 0.50 1 calc PR A 1
H8 H 0.1512 -0.0425 0.0833 0.176 Uiso 0.50 1 calc PR A 1
H9 H 0.1690 -0.1312 0.1244 0.176 Uiso 0.50 1 calc PR A 1
C9B C 0.1979(6) -0.0242(10) 0.0715(7) 0.103(3) Uani 0.50 1 d PDU A 2
H10 H 0.1984 -0.0516 0.0223 0.155 Uiso 0.50 1 calc PR A 2
H11 H 0.1996 0.0377 0.0653 0.155 Uiso 0.50 1 calc PR A 2
H12 H 0.1458 -0.0402 0.0981 0.155 Uiso 0.50 1 calc PR A 2
C10B C 0.3558(10) -0.0263(11) 0.0688(12) 0.091(4) Uani 0.50 1 d PDU A 2
H13 H 0.3546 -0.0575 0.0215 0.136 Uiso 0.50 1 calc PR A 2
H14 H 0.4090 -0.0386 0.0951 0.136 Uiso 0.50 1 calc PR A 2
H15 H 0.3519 0.0350 0.0589 0.136 Uiso 0.50 1 calc PR A 2
C10A C 0.3400(12) 0.0006(11) 0.0687(12) 0.103(5) Uani 0.50 1 d PDU A 1
H16 H 0.3452 -0.0253 0.0192 0.154 Uiso 0.50 1 calc PR A 1
H17 H 0.3962 0.0032 0.0922 0.154 Uiso 0.50 1 calc PR A 1
H18 H 0.3169 0.0583 0.0637 0.154 Uiso 0.50 1 calc PR A 1
C12B C 0.225(2) 0.217(2) 0.1231(19) 0.072(7) Uiso 0.20 1 d P . 2
C12A C 0.2500 0.2500 0.122(4) 0.071(18) Uiso 0.20 4 d SP . 1
C11 C 0.2500 0.2500 0.1992(5) 0.065(2) Uiso 1 4 d S . .
N2A N 0.2500 0.2500 0.058(6) 0.16(3) Uiso 0.20 4 d SP . 1
N2B N 0.1995(19) 0.2053(19) 0.0671(16) 0.100(7) Uiso 0.20 1 d P . 2
N1 N 0.2641(6) 0.0994(15) 0.4166(14) 0.073(4) Uani 0.50 1 d PDU B 1
O1 O 0.2609(5) 0.1195(11) 0.4034(11) 0.068(3) Uani 0.50 1 d PDU B 2
S1 S 0.44599(7) 0.08803(7) 0.34866(7) 0.0601(4) Uani 1 1 d . . .

loop_
_atom_site_aniso_label
_atom_site_aniso_U_11
_atom_site_aniso_U_22
_atom_site_aniso_U_33
_atom_site_aniso_U_23
_atom_site_aniso_U_13
_atom_site_aniso_U_12
C1 0.055(2) 0.044(2) 0.061(2) 0.0089(17) -0.0025(19) -0.0024(16)
C2 0.043(2) 0.040(2) 0.068(3) 0.0049(19) -0.0117(19) 0.0019(15)
C3 0.043(2) 0.065(3) 0.080(3) -0.009(2) -0.001(2) 0.0022(19)
C4 0.050(3) 0.075(3) 0.075(3) -0.014(3) -0.005(2) 0.000(2)
C5 0.046(2) 0.061(3) 0.072(3) 0.003(2) -0.011(2) -0.0049(19)
C6 0.047(2) 0.039(2) 0.065(3) 0.0124(18) -0.0011(19) -0.0012(15)
C7 0.082(3) 0.122(4) 0.096(4) -0.041(3) -0.004(3) -0.014(3)
C8A 0.085(6) 0.112(5) 0.120(7) -0.049(5) -0.010(6) -0.018(4)
C8B 0.160(8) 0.131(5) 0.153(8) -0.015(6) 0.014(6) -0.022(5)
C9A 0.098(5) 0.141(8) 0.113(8) -0.046(7) -0.026(6) -0.010(5)
C9B 0.082(5) 0.153(7) 0.076(6) -0.025(6) -0.002(5) -0.037(5)
C10B 0.084(5) 0.101(7) 0.088(7) -0.027(6) -0.001(5) 0.016(6)
C10A 0.094(8) 0.135(8) 0.080(7) -0.027(6) 0.010(6) 0.009(6)
N1 0.093(7) 0.068(8) 0.058(6) 0.009(6) 0.004(5) -0.021(5)
O1 0.074(5) 0.066(7) 0.064(7) -0.001(5) 0.004(4) -0.010(4)
S1 0.0510(6) 0.0489(6) 0.0803(9) 0.0070(5) -0.0220(5) 0.0024(4)

loop_
_atom_type_symbol
_atom_type_description
_atom_type_scat_dispersion_real
_atom_type_scat_dispersion_imag
_atom_type_scat_source
C C 0.0033 0.0016 'International Tables Vol C Tables 4.2.6.8 and 6.1.1.4'
H H 0.0000 0.0000 'International Tables Vol C Tables 4.2.6.8 and 6.1.1.4'
N N 0.0061 0.0033 'International Tables Vol C Tables 4.2.6.8 and 6.1.1.4'
O O 0.0106 0.0060 'International Tables Vol C Tables 4.2.6.8 and 6.1.1.4'
S S 0.1246 0.1234 'International Tables Vol C Tables 4.2.6.8 and 6.1.1.4'

loop_
_geom_angle_atom_site_label_1
_geom_angle_atom_site_label_2
_geom_angle_atom_site_label_3
_geom_angle
_geom_angle_site_symmetry_1
_geom_angle_site_symmetry_3
O1 C1 N1 16.2(14) . .
O1 C1 C2 121.7(5) . .
N1 C1 C2 121.3(5) . .
O1 C1 C6 120.2(5) . .
N1 C1 C6 121.0(5) . .
C2 C1 C6 117.2(4) . .
C3 C2 C1 120.4(4) . .
C3 C2 S1 119.7(3) . .
C1 C2 S1 119.9(3) . .
C2 C3 C4 123.0(4) . .
C2 C3 H19 118.5 . .
C4 C3 H19 118.5 . .
C3 C4 C5 115.8(4) . .
C3 C4 C7 122.2(4) . .
C5 C4 C7 121.9(4) . .
C6 C5 C4 123.1(4) . .
C6 C5 H20 118.5 . .
C4 C5 H20 118.5 . .
C5 C6 C1 120.5(4) . .
C5 C6 S1 119.9(3) . 7
C1 C6 S1 119.6(3) . 7
C4 C7 C10B 114.5(9) . .
C4 C7 C9A 114.9(7) . .
C10B C7 C9A 126.0(12) . .
C4 C7 C10A 106.9(10) . .
C10B C7 C10A 18.0(11) . .
C9A C7 C10A 122.8(12) . .
C4 C7 C8B 107.7(9) . .
C10B C7 C8B 110.8(11) . .
C9A C7 C8B 72.8(10) . .
C10A C7 C8B 128.4(12) . .
C4 C7 C9B 108.1(6) . .
C10B C7 C9B 103.7(11) . .
C9A C7 C9B 39.9(7) . .
C10A C7 C9B 91.7(11) . .
C8B C7 C9B 112.1(10) . .
C4 C7 C8A 106.3(7) . .
C10B C7 C8A 86.8(9) . .
C9A C7 C8A 99.2(9) . .
C10A C7 C8A 104.7(10) . .
C8B C7 C8A 28.4(8) . .
C9B C7 C8A 135.3(8) . .
C7 C8A H1 109.5 . .
C7 C8A H2 109.5 . .
H1 C8A H2 109.5 . .
C7 C8A H3 109.5 . .
H1 C8A H3 109.5 . .
H2 C8A H3 109.5 . .
C7 C8B H4 109.5 . .
C7 C8B H5 109.5 . .
H4 C8B H5 109.5 . .
C7 C8B H6 109.5 . .
H4 C8B H6 109.5 . .
H5 C8B H6 109.5 . .
C7 C9A H7 109.5 . .
C7 C9A H8 109.5 . .
H7 C9A H8 109.5 . .
C7 C9A H9 109.5 . .
H7 C9A H9 109.5 . .
H8 C9A H9 109.5 . .
C7 C9B H10 109.5 . .
C7 C9B H11 109.5 . .
H10 C9B H11 109.5 . .
C7 C9B H12 109.5 . .
H10 C9B H12 109.5 . .
H11 C9B H12 109.5 . .
C7 C10B H13 109.5 . .
C7 C10B H14 109.5 . .
H13 C10B H14 109.5 . .
C7 C10B H15 109.5 . .
H13 C10B H15 109.5 . .
H14 C10B H15 109.5 . .
C7 C10A H16 109.5 . .
C7 C10A H17 109.5 . .
H16 C10A H17 109.5 . .
C7 C10A H18 109.5 . .
H16 C10A H18 109.5 . .
H17 C10A H18 109.5 . .
C12B C12B C12B 89.999(15) 8 7
C12B C12B N2B 113(3) 8 .
C12B C12B N2B 97(4) 7 .
C12B C12B C12B 45.003(6) 8 2
C12B C12B C12B 44.996(2) 7 2
N2B C12B C12B 111(2) . 2
C12B C12B N2B 46(3) 8 8
C12B C12B N2B 107(2) 7 8
N2B C12B N2B 68(3) . 8
C12B C12B N2B 73(3) 2 8
C12B C12B C11 72.5(8) 8 .
C12B C12B C11 72.5(8) 7 .
N2B C12B C11 168(4) . .
C12B C12B C11 64.8(11) 2 .
N2B C12B C11 119(3) 8 .
C12B C12B N2B 95(3) 8 7
C12B C12B N2B 37.1(18) 7 7
N2B C12B N2B 61(2) . 7
C12B C12B N2B 59(3) 2 7
N2B C12B N2B 83(2) 8 7
C11 C12B N2B 109(2) . 7
C12B C12B N2B 47(2) 8 2
C12B C12B N2B 58(2) 7 2
N2B C12B N2B 82(3) . 2
C12B C12B N2B 31.4(12) 2 2
N2B C12B N2B 48.9(14) 8 2
C11 C12B N2B 95.6(16) . 2
N2B C12B N2B 47.7(12) 7 2
N2A C12A C11 180.000(6) . .
C12A C11 C12B 25.2(12) . .
C12A C11 C12B 25.2(12) . 7
C12B C11 C12B 35.0(15) . 7
C12A C11 C12B 25.2(12) . 8
C12B C11 C12B 35.0(15) . 8
C12B C11 C12B 50(2) 7 8
C12A C11 C12B 25.2(12) . 2
C12B C11 C12B 50(2) . 2
C12B C11 C12B 35.0(15) 7 2
C12B C11 C12B 35.0(15) 8 2
C12B N2B N2B 69(3) . 8
C12B N2B N2B 79(2) . 7
N2B N2B N2B 90.002(2) 8 7
C12B N2B C12B 37(2) . 7
N2B N2B C12B 81.8(15) 8 7
N2B N2B C12B 42.9(15) 7 7
C12B N2B C12B 29.9(19) . 8
N2B N2B C12B 40.0(12) 8 8
N2B N2B C12B 76.4(15) 7 8
C12B N2B C12B 47(2) 7 8
C12B N2B C12B 37(2) . 2
N2B N2B C12B 55.9(14) 8 2
N2B N2B C12B 49.3(14) 7 2
C12B N2B C12B 26.2(12) 7 2
C12B N2B C12B 27.4(11) 8 2
C2 S1 C6 100.32(18) . 8

loop_
_geom_bond_atom_site_label_1
_geom_bond_atom_site_label_2
_geom_bond_distance
_geom_bond_site_symmetry_2
C1 O1 1.35(2) .
C1 N1 1.40(3) .
C1 C2 1.406(6) .
C1 C6 1.407(6) .
C2 C3 1.367(6) .
C2 S1 1.787(4) .
C3 C4 1.390(6) .
C3 H19 0.9300 .
C4 C5 1.391(6) .
C4 C7 1.526(8) .
C5 C6 1.362(6) .
C5 H20 0.9300 .
C6 S1 1.790(4) 7
C7 C10B 1.530(6) .
C7 C9A 1.534(6) .
C7 C10A 1.536(6) .
C7 C8B 1.536(6) .
C7 C9B 1.560(6) .
C7 C8A 1.562(6) .
C8A H1 0.9600 .
C8A H2 0.9600 .
C8A H3 0.9600 .
C8B H4 0.9600 .
C8B H5 0.9600 .
C8B H6 0.9600 .
C9A H7 0.9600 .
C9A H8 0.9600 .
C9A H9 0.9600 .
C9B H10 0.9600 .
C9B H11 0.9600 .
C9B H12 0.9600 .
C10B H13 0.9600 .
C10B H14 0.9600 .
C10B H15 0.9600 .
C10A H16 0.9600 .
C10A H17 0.9600 .
C10A H18 0.9600 .
C12B C12B 0.89(4) 8
C12B C12B 0.89(4) 7
C12B N2B 1.08(4) .
C12B C12B 1.26(6) 2
C12B N2B 1.48(5) 8
C12B C11 1.48(3) .
C12B N2B 1.64(4) 7
C12B N2B 1.93(4) 2
C12A N2A 1.12(11) .
C12A C11 1.35(8) .
C11 C12B 1.48(3) 7
C11 C12B 1.48(3) 8
C11 C12B 1.48(3) 2
N2B N2B 1.47(4) 8
N2B N2B 1.47(4) 7
N2B C12B 1.48(5) 7
N2B C12B 1.64(4) 8
N2B C12B 1.93(4) 2
S1 C6 1.789(4) 8

loop_
_geom_torsion_atom_site_label_1
_geom_torsion_atom_site_label_2
_geom_torsion_atom_site_label_3
_geom_torsion_atom_site_label_4
_geom_torsion
_geom_torsion_site_symmetry_1
_geom_torsion_site_symmetry_4
O1 C1 C2 C3 -167.1(9) . .
N1 C1 C2 C3 173.9(11) . .
C6 C1 C2 C3 1.7(6) . .
O1 C1 C2 S1 13.3(9) . .
N1 C1 C2 S1 -5.7(11) . .
C6 C1 C2 S1 -177.9(3) . .
C1 C2 C3 C4 -0.7(7) . .
S1 C2 C3 C4 178.9(4) . .
C2 C3 C4 C5 -1.1(7) . .
C2 C3 C4 C7 -179.3(5) . .
C3 C4 C5 C6 1.8(7) . .
C7 C4 C5 C6 -179.9(5) . .
C4 C5 C6 C1 -0.8(7) . .
C4 C5 C6 S1 177.2(4) . 7
O1 C1 C6 C5 168.0(9) . .
N1 C1 C6 C5 -173.2(11) . .
C2 C1 C6 C5 -1.0(6) . .
O1 C1 C6 S1 -10.0(9) . 7
N1 C1 C6 S1 8.8(11) . 7
C2 C1 C6 S1 -179.1(3) . 7
C3 C4 C7 C10B -28.3(11) . .
C5 C4 C7 C10B 153.6(9) . .
C3 C4 C7 C9A 174.3(9) . .
C5 C4 C7 C9A -3.9(11) . .
C3 C4 C7 C10A -45.7(10) . .
C5 C4 C7 C10A 136.1(9) . .
C3 C4 C7 C8B 95.4(10) . .
C5 C4 C7 C8B -82.8(10) . .
C3 C4 C7 C9B -143.3(7) . .
C5 C4 C7 C9B 38.6(8) . .
C3 C4 C7 C8A 65.7(8) . .
C5 C4 C7 C8A -112.5(7) . .
N2A C12A C11 C12B 8(100) . .
N2A C12A C11 C12B -82(100) . 7
N2A C12A C11 C12B 98(100) . 8
N2A C12A C11 C12B -172(100) . 2
C12B C12B C11 C12A 47.9(3) 8 .
C12B C12B C11 C12A -47.9(3) 7 .
N2B C12B C11 C12A -72(16) . .
C12B C12B C11 C12A -0.002(9) 2 .
N2B C12B C11 C12A 52(3) 8 .
N2B C12B C11 C12A -41(3) 7 .
N2B C12B C11 C12A 6(2) 2 .
C12B C12B C11 C12B 95.7(5) 8 7
N2B C12B C11 C12B -24(16) . 7
C12B C12B C11 C12B 47.8(3) 2 7
N2B C12B C11 C12B 100(3) 8 7
N2B C12B C11 C12B 7(3) 7 7
N2B C12B C11 C12B 54(2) 2 7
C12B C12B C11 C12B -95.7(5) 7 8
N2B C12B C11 C12B -120(15) . 8
C12B C12B C11 C12B -47.9(3) 2 8
N2B C12B C11 C12B 4(3) 8 8
N2B C12B C11 C12B -89(2) 7 8
N2B C12B C11 C12B -42(2) 2 8
C12B C12B C11 C12B 47.9(3) 8 2
C12B C12B C11 C12B -47.8(3) 7 2
N2B C12B C11 C12B -72(16) . 2
N2B C12B C11 C12B 52(3) 8 2
N2B C12B C11 C12B -41(3) 7 2
N2B C12B C11 C12B 6(2) 2 2
C12B C12B N2B N2B 12(5) 8 8
C12B C12B N2B N2B 105(4) 7 8
C12B C12B N2B N2B 61(5) 2 8
C11 C12B N2B N2B 128(17) . 8
N2B C12B N2B N2B 94.4(10) 7 8
N2B C12B N2B N2B 48.7(8) 2 8
C12B C12B N2B N2B -82(5) 8 7
C12B C12B N2B N2B 11(4) 7 7
C12B C12B N2B N2B -34(5) 2 7
N2B C12B N2B N2B -94.4(10) 8 7
C11 C12B N2B N2B 34(16) . 7
N2B C12B N2B N2B -45.7(8) 2 7
C12B C12B N2B C12B -93.0(15) 8 7
C12B C12B N2B C12B -44.2(13) 2 7
N2B C12B N2B C12B -105(4) 8 7
C11 C12B N2B C12B 23(15) . 7
N2B C12B N2B C12B -11(4) 7 7
N2B C12B N2B C12B -56(3) 2 7
C12B C12B N2B C12B 93.0(15) 7 8
C12B C12B N2B C12B 48.7(7) 2 8
N2B C12B N2B C12B -12(5) 8 8
C11 C12B N2B C12B 116(16) . 8
N2B C12B N2B C12B 82(5) 7 8
N2B C12B N2B C12B 37(5) 2 8
C12B C12B N2B C12B -48.7(7) 8 2
C12B C12B N2B C12B 44.2(13) 7 2
N2B C12B N2B C12B -61(5) 8 2
C11 C12B N2B C12B 67(15) . 2
N2B C12B N2B C12B 34(5) 7 2
N2B C12B N2B C12B -12(5) 2 2
C3 C2 S1 C6 83.4(4) . 8
C1 C2 S1 C6 -97.0(3) . 8
